data_7116404
loop_
_publ_author_name
'Chun-Yang Pan'
'Li-Juan Zhong'
'Feng-Hua Zhao'
'Hong-Mei Yang'
'Jian Zhou'

_publ_section_title
;
 Zn(1,3-DAP)[B4O7]: a rare chiral zeolitic framework constructed of
 four-connected [B4O9] clusters with a single-stranded helical channel
;
_journal_name_full Chem.Commun.
_journal_page_first 753
_journal_paper_doi 10.1039/C4cc08202H
_journal_volume 51
_journal_year 2015
_chemical_formula_sum 'C H B N O Zn'
_chemical_formula_weight 119.21
_chemical_name_systematic
; 
 ? 
;
_space_group_IT_number 96
_symmetry_space_group_name_Hall 'P 4nw 2abw'
_symmetry_space_group_name_H-M 'P 43 21 2'
_atom_sites_solution_hydrogens geom
_atom_sites_solution_primary direct
_atom_sites_solution_secondary difmap
_audit_creation_method SHELXL-97
_cell_angle_alpha 90.00
_cell_angle_beta 90.00
_cell_angle_gamma 90.00
_cell_formula_units_Z 10
_cell_length_a 8.670(4)
_cell_length_b 8.670(4)
_cell_length_c 12.722(13)
_cell_measurement_temperature 296(2)
_cell_volume 956.3(12)
_computing_structure_refinement 'SHELXL-97 (Sheldrick, 1997)'
_computing_structure_solution 'SHELXS-97 (Sheldrick, 1990)'
_diffrn_ambient_temperature 296(2)
_diffrn_measured_fraction_theta_full 1.000
_diffrn_measured_fraction_theta_max 1.000
_diffrn_radiation_monochromator graphite
_diffrn_radiation_source 'fine-focus sealed tube'
_diffrn_radiation_type MoK\a
_diffrn_radiation_wavelength 0.71073
_diffrn_reflns_av_R_equivalents 0.0252
_diffrn_reflns_av_sigmaI/netI 0.0225
_diffrn_reflns_limit_h_max 10
_diffrn_reflns_limit_h_min -9
_diffrn_reflns_limit_k_max 10
_diffrn_reflns_limit_k_min -10
_diffrn_reflns_limit_l_max 14
_diffrn_reflns_limit_l_min -15
_diffrn_reflns_number 5272
_diffrn_reflns_theta_full 25.09
_diffrn_reflns_theta_max 25.09
_diffrn_reflns_theta_min 2.84
_exptl_absorpt_coefficient_mu 6.203
_exptl_crystal_density_diffrn 2.070
_exptl_crystal_density_method 'not measured'
_exptl_crystal_F_000 570
_refine_diff_density_max 0.306
_refine_diff_density_min -0.182
_refine_diff_density_rms 0.052
_refine_ls_abs_structure_details 'Flack H D (1983), Acta Cryst. A39, 876-881'
_refine_ls_abs_structure_Flack 0.016(17)
_refine_ls_extinction_method none
_refine_ls_goodness_of_fit_ref 1.242
_refine_ls_hydrogen_treatment mixed
_refine_ls_matrix_type full
_refine_ls_number_parameters 79
_refine_ls_number_reflns 853
_refine_ls_number_restraints 0
_refine_ls_restrained_S_all 1.242
_refine_ls_R_factor_all 0.0160
_refine_ls_R_factor_gt 0.0159
_refine_ls_shift/su_max 0.000
_refine_ls_shift/su_mean 0.000
_refine_ls_structure_factor_coef Fsqd
_refine_ls_weighting_details 'calc w=1/[\s^2^(Fo^2^)+(0.0196P)^2^+0.3166P] where P=(Fo^2^+2Fc^2^)/3'
_refine_ls_weighting_scheme calc
_refine_ls_wR_factor_gt 0.0482
_refine_ls_wR_factor_ref 0.0482
_reflns_number_gt 849
_reflns_number_total 853
_reflns_threshold_expression >2sigma(I)
_cod_data_source_file c4cc08202h2.cif
_cod_data_source_block 1
_cod_original_cell_volume 956.2(12)
_cod_database_code 7116404

loop_
_symmetry_equiv_pos_as_xyz
'x, y, z'
'-x, -y, z+1/2'
'-y+1/2, x+1/2, z+3/4'
'y+1/2, -x+1/2, z+1/4'
'-x+1/2, y+1/2, -z+3/4'
'x+1/2, -y+1/2, -z+1/4'
'y, x, -z'
'-y, -x, -z+1/2'

loop_
_atom_site_label
_atom_site_type_symbol
_atom_site_fract_x
_atom_site_fract_y
_atom_site_fract_z
_atom_site_U_iso_or_equiv
_atom_site_adp_type
_atom_site_occupancy
_atom_site_symmetry_multiplicity
_atom_site_calc_flag
_atom_site_refinement_flags
Zn1 Zn 0.57205(3) 0.57205(3) 0.0000 0.01678(13) Uani 1 2 d S
O3 O 0.43997(17) 0.70155(17) 0.12949(11) 0.0126(3) Uani 1 1 d .
N1 N 0.5917(2) 0.3906(2) 0.09917(14) 0.0165(4) Uani 1 1 d .
H1A H 0.5948 0.3033 0.0610 0.020 Uiso 1 1 d R
H1B H 0.5070 0.3865 0.1400 0.020 Uiso 1 1 d R
O1 O 0.73136(15) 0.73136(15) 0.0000 0.0112(4) Uani 1 2 d S
O5 O 0.49342(18) 0.7464(2) 0.31280(11) 0.0159(4) Uani 1 1 d .
O4 O 0.68631(17) 0.79563(18) 0.18783(11) 0.0144(3) Uani 1 1 d .
B1 B 0.5382(3) 0.7512(3) 0.20931(19) 0.0110(5) Uani 1 1 d .
C2 C 0.7367(3) 0.2633(3) 0.2500 0.0224(7) Uani 1 2 d S
H2A H 0.8333 0.2672 0.2867 0.027 Uiso 0.50 1 d PR
C1 C 0.7314(3) 0.3943(3) 0.16922(18) 0.0211(5) Uani 1 1 d .
H1C H 0.7328 0.4912 0.2058 0.025 Uiso 1 1 d R
H1D H 0.8221 0.3894 0.1261 0.025 Uiso 1 1 d R
B2 B 0.7722(3) 0.8296(3) 0.09273(18) 0.0102(5) Uani 1 1 d .

loop_
_atom_site_aniso_label
_atom_site_aniso_U_11
_atom_site_aniso_U_22
_atom_site_aniso_U_33
_atom_site_aniso_U_23
_atom_site_aniso_U_13
_atom_site_aniso_U_12
Zn1 0.01715(14) 0.01715(14) 0.0160(2) 0.00579(11) -0.00579(11) -0.00637(16)
O3 0.0088(7) 0.0192(8) 0.0099(7) -0.0024(6) 0.0010(6) -0.0003(7)
N1 0.0224(11) 0.0147(10) 0.0124(9) -0.0004(7) 0.0015(8) 0.0029(7)
O1 0.0125(6) 0.0125(6) 0.0086(9) -0.0002(7) 0.0002(7) -0.0045(8)
O5 0.0115(8) 0.0266(9) 0.0095(8) 0.0011(6) 0.0002(6) -0.0035(8)
O4 0.0118(8) 0.0223(8) 0.0091(7) 0.0005(6) 0.0015(6) -0.0038(7)
B1 0.0128(13) 0.0101(11) 0.0102(11) 0.0006(9) -0.0003(9) 0.0003(9)
C2 0.0268(11) 0.0268(11) 0.0135(15) 0.0018(12) 0.0018(12) 0.0135(14)
C1 0.0207(13) 0.0272(14) 0.0155(11) 0.0020(10) 0.0022(10) 0.0039(10)
B2 0.0103(11) 0.0133(12) 0.0069(11) 0.0001(9) -0.0002(9) -0.0006(9)

loop_
_atom_type_symbol
_atom_type_description
_atom_type_scat_dispersion_real
_atom_type_scat_dispersion_imag
_atom_type_scat_source
C C 0.0033 0.0016 'International Tables Vol C Tables 4.2.6.8 and 6.1.1.4'
H H 0.0000 0.0000 'International Tables Vol C Tables 4.2.6.8 and 6.1.1.4'
B B 0.0013 0.0007 'International Tables Vol C Tables 4.2.6.8 and 6.1.1.4'
N N 0.0061 0.0033 'International Tables Vol C Tables 4.2.6.8 and 6.1.1.4'
O O 0.0106 0.0060 'International Tables Vol C Tables 4.2.6.8 and 6.1.1.4'
Zn Zn 0.2839 1.4301 'International Tables Vol C Tables 4.2.6.8 and 6.1.1.4'

loop_
_geom_angle_atom_site_label_1
_geom_angle_atom_site_label_2
_geom_angle_atom_site_label_3
_geom_angle
_geom_angle_site_symmetry_1
_geom_angle_site_symmetry_3
O1 Zn1 N1 119.35(6) . 7
O1 Zn1 N1 119.35(6) . .
N1 Zn1 N1 121.29(12) 7 .
O1 Zn1 O3 90.39(4) . 7
N1 Zn1 O3 88.55(8) 7 7
N1 Zn1 O3 91.06(8) . 7
O1 Zn1 O3 90.39(4) . .
N1 Zn1 O3 91.06(8) 7 .
N1 Zn1 O3 88.55(8) . .
O3 Zn1 O3 179.21(8) 7 .
B1 O3 B2 118.03(17) . 6_465
B1 O3 Zn1 111.62(14) . .
B2 O3 Zn1 123.78(12) 6_465 .
C1 N1 Zn1 114.86(15) . .
C1 N1 H1A 108.3 . .
Zn1 N1 H1A 108.7 . .
C1 N1 H1B 108.4 . .
Zn1 N1 H1B 108.8 . .
H1A N1 H1B 107.7 . .
B2 O1 B2 110.6(2) . 7
B2 O1 Zn1 124.72(11) . .
B2 O1 Zn1 124.72(11) 7 .
B1 O5 B2 121.44(18) . 4_465
B1 O4 B2 134.88(18) . .
O4 B1 O5 117.7(2) . .
O4 B1 O3 121.0(2) . .
O5 B1 O3 121.1(2) . .
C1 C2 C1 113.9(3) 8_665 .
C1 C2 H2A 108.6 8_665 .
C1 C2 H2A 109.1 . .
N1 C1 C2 113.93(19) . .
N1 C1 H1C 108.4 . .
C2 C1 H1C 108.8 . .
N1 C1 H1D 108.7 . .
C2 C1 H1D 109.0 . .
H1C C1 H1D 107.8 . .
O4 B2 O5 110.70(18) . 3_654
O4 B2 O1 114.81(19) . .
O5 B2 O1 108.51(16) 3_654 .
O4 B2 O3 105.13(16) . 6_565
O5 B2 O3 109.59(18) 3_654 6_565
O1 B2 O3 107.95(16) . 6_565

loop_
_geom_bond_atom_site_label_1
_geom_bond_atom_site_label_2
_geom_bond_distance
_geom_bond_site_symmetry_2
Zn1 O1 1.953(2) .
Zn1 N1 2.024(2) 7
Zn1 N1 2.024(2) .
Zn1 O3 2.2989(19) 7
Zn1 O3 2.2989(19) .
O3 B1 1.393(3) .
O3 B2 1.521(3) 6_465
N1 C1 1.504(3) .
N1 H1A 0.9001 .
N1 H1B 0.8999 .
O1 B2 1.498(3) .
O1 B2 1.498(3) 7
O5 B1 1.373(3) .
O5 B2 1.479(3) 4_465
O4 B1 1.368(3) .
O4 B2 1.451(3) .
C2 C1 1.533(3) 8_665
C2 C1 1.533(3) .
C2 H2A 0.9598 .
C1 H1C 0.9600 .
C1 H1D 0.9600 .
B2 O5 1.479(3) 3_654
B2 O3 1.521(3) 6_565
